data_1506902
loop_
_publ_author_name
'Block, Eric'
'Jeon, Hak Rim'
'Zhang, Shao-Zhong'
'Dikarev, Evgeny V.'

_publ_section_title
;
 Chloromethanesulfonylethene and dichloromethanesulfonylethene: new
 reagents for tandem Diels-Alder/Ramberg-B\"acklund reactions.
;
_journal_issue 3
_journal_name_full 'Organic letters'
_journal_page_first 437
_journal_page_last 440
_journal_paper_doi 10.1021/ol0363523
_journal_volume 6
_journal_year 2004
_chemical_formula_moiety 'C7 H8 (S O2 C H2 Cl)2'
_chemical_formula_sum 'C9 H12 Cl2 O4 S2'
_chemical_formula_weight 319.21
_chemical_melting_point ?
_chemical_name_systematic
;
 5-endo-6-exo-bis(chloromethanesulfonyl)bicyclo[2.2.1]hept-2-ene
;
_space_group_IT_number 7
_symmetry_cell_setting monoclinic
_symmetry_space_group_name_Hall 'P -2yc'
_symmetry_space_group_name_H-M 'P 1 c 1'
_atom_sites_solution_hydrogens geom
_atom_sites_solution_primary direct
_atom_sites_solution_secondary difmap
_audit_creation_method SHELXL-97
_cell_angle_alpha 90.00
_cell_angle_beta 95.946(1)
_cell_angle_gamma 90.00
_cell_formula_units_Z 4
_cell_length_a 9.9279(6)
_cell_length_b 7.8341(4)
_cell_length_c 15.8873(9)
_cell_measurement_reflns_used 9019
_cell_measurement_temperature 173(2)
_cell_measurement_theta_max 28.246
_cell_measurement_theta_min 2.316
_cell_volume 1229.01(12)
_computing_cell_refinement 'SMART, SAINT'
_computing_data_collection SMART
_computing_data_reduction SAINT
_computing_molecular_graphics 'SHELXP-93 (Sheldrick, 1993)'
_computing_publication_material 'SHELXCIF-93 (Sheldrick, 1993)'
_computing_structure_refinement 'SHELXL-97 (Sheldrick, 1997)'
_computing_structure_solution 'SHELXS-97 (Sheldrick, 1990)'
_diffrn_ambient_temperature 173(2)
_diffrn_measured_fraction_theta_full 0.942
_diffrn_measured_fraction_theta_max 0.942
_diffrn_measurement_device_type 'Bruker SMART APEX CCD'
_diffrn_measurement_method '0.3 deg wide \w exposures'
_diffrn_radiation_monochromator graphite
_diffrn_radiation_source 'fine-focus sealed tube'
_diffrn_radiation_type MoK\a
_diffrn_radiation_wavelength 0.71073
_diffrn_reflns_av_R_equivalents 0.0148
_diffrn_reflns_av_sigmaI/netI 0.0243
_diffrn_reflns_limit_h_max 13
_diffrn_reflns_limit_h_min -13
_diffrn_reflns_limit_k_max 9
_diffrn_reflns_limit_k_min -10
_diffrn_reflns_limit_l_max 21
_diffrn_reflns_limit_l_min -21
_diffrn_reflns_number 10324
_diffrn_reflns_theta_full 28.25
_diffrn_reflns_theta_max 28.25
_diffrn_reflns_theta_min 2.06
_diffrn_standards_decay_% 0
_diffrn_standards_interval_count na
_diffrn_standards_interval_time na
_diffrn_standards_number 'none (area detector data)'
_exptl_absorpt_coefficient_mu 0.866
_exptl_absorpt_correction_T_max 0.9419
_exptl_absorpt_correction_T_min 0.7935
_exptl_absorpt_correction_type 'multiscan (SADABS)'
_exptl_crystal_colour colorless
_exptl_crystal_density_diffrn 1.725
_exptl_crystal_density_meas ?
_exptl_crystal_density_method calculated
_exptl_crystal_description needle
_exptl_crystal_F_000 656
_exptl_crystal_size_max 0.28
_exptl_crystal_size_mid 0.08
_exptl_crystal_size_min 0.07
_refine_diff_density_max 0.392
_refine_diff_density_min -0.246
_refine_diff_density_rms 0.064
_refine_ls_abs_structure_details 'Flack H D (1983), Acta Cryst. A39, 876-881'
_refine_ls_abs_structure_Flack 0.23(4)
_refine_ls_extinction_coef noref
_refine_ls_extinction_method none
_refine_ls_goodness_of_fit_ref 1.036
_refine_ls_hydrogen_treatment refall
_refine_ls_matrix_type full
_refine_ls_number_parameters 404
_refine_ls_number_reflns 5383
_refine_ls_number_restraints 2
_refine_ls_restrained_S_all 1.036
_refine_ls_R_factor_all 0.0299
_refine_ls_R_factor_gt 0.0291
_refine_ls_shift/su_max 0.001
_refine_ls_shift/su_mean 0.000
_refine_ls_structure_factor_coef Fsqd
_refine_ls_weighting_details 'calc w=1/[\s^2^(Fo^2^)+(0.0553P)^2^+0.0578P] where P=(Fo^2^+2Fc^2^)/3'
_refine_ls_weighting_scheme calc
_refine_ls_wR_factor_gt 0.0739
_refine_ls_wR_factor_ref 0.0744
_reflns_number_gt 5260
_reflns_number_total 5383
_reflns_threshold_expression >2sigma(I)
_cod_data_source_file ol0363523si20031205_064943.cif
_cod_data_source_block S2Cl2O4C9H12
_cod_depositor_comments
;
The following automatic conversions were performed:

'_chemical_melting_point' value 'not measured' was changed to '?' -
the value is undefined or not given.

Automatic conversion script
Id: cif_fix_values 1715 2011-07-08 13:25:40Z adriana 

The following automatic conversions were performed:

'_exptl_crystal_density_meas' value 'not measured' was changed to '?'
- the value is perceived as not measured.

Automatic conversion script
Id: cif_fix_values 3008 2015-01-20 13:52:24Z robertas 
;
_cod_original_cell_volume 1229.0(1)
_cod_database_code 1506902

loop_
_symmetry_equiv_pos_as_xyz
'x, y, z'
'x, -y, z+1/2'

loop_
_atom_site_label
_atom_site_type_symbol
_atom_site_fract_x
_atom_site_fract_y
_atom_site_fract_z
_atom_site_U_iso_or_equiv
_atom_site_adp_type
_atom_site_occupancy
_atom_site_symmetry_multiplicity
_atom_site_calc_flag
S11 S 0.60643(5) 0.86857(7) 0.52874(3) 0.02033(12) Uani 1 1 d
S12 S 0.84272(5) 0.67659(6) 0.72504(3) 0.01697(11) Uani 1 1 d
Cl11 Cl 0.50727(6) 0.59515(9) 0.41987(4) 0.03145(14) Uani 1 1 d
Cl12 Cl 0.76039(7) 0.69950(8) 0.89638(4) 0.03062(14) Uani 1 1 d
O11 O 0.6222(2) 0.9707(3) 0.45557(13) 0.0417(5) Uani 1 1 d
O12 O 0.48113(18) 0.8787(3) 0.56629(12) 0.0296(4) Uani 1 1 d
O13 O 0.97512(16) 0.7353(2) 0.75839(12) 0.0252(4) Uani 1 1 d
O14 O 0.83430(18) 0.5581(2) 0.65485(11) 0.0239(3) Uani 1 1 d
C11 C 0.6544(3) 1.1921(3) 0.6477(2) 0.0290(5) Uani 1 1 d
H11 H 0.595(4) 1.261(5) 0.621(2) 0.041(9) Uiso 1 1 d
C12 C 0.6496(3) 1.1398(3) 0.72659(19) 0.0282(5) Uani 1 1 d
H12 H 0.579(4) 1.165(5) 0.761(2) 0.041(10) Uiso 1 1 d
C13 C 0.7761(2) 1.1097(3) 0.61434(17) 0.0241(5) Uani 1 1 d
H13 H 0.807(3) 1.150(4) 0.560(2) 0.035(9) Uiso 1 1 d
C14 C 0.7699(2) 1.0219(3) 0.74917(16) 0.0229(5) Uani 1 1 d
H14 H 0.796(4) 1.000(4) 0.811(2) 0.034(8) Uiso 1 1 d
C15 C 0.8745(2) 1.1034(3) 0.69567(17) 0.0237(5) Uani 1 1 d
H15A H 0.957(3) 1.029(4) 0.6934(19) 0.027(8) Uiso 1 1 d
H15B H 0.907(3) 1.220(4) 0.717(2) 0.036(9) Uiso 1 1 d
C16 C 0.7484(2) 0.9134(3) 0.60468(15) 0.0192(4) Uani 1 1 d
H16 H 0.820(3) 0.865(4) 0.5808(18) 0.016(7) Uiso 1 1 d
C17 C 0.7323(2) 0.8549(3) 0.69671(14) 0.0169(4) Uani 1 1 d
H17 H 0.650(3) 0.806(4) 0.7020(18) 0.017(7) Uiso 1 1 d
C18 C 0.6326(3) 0.6496(4) 0.50335(18) 0.0294(6) Uani 1 1 d
H18A H 0.618(4) 0.570(5) 0.551(2) 0.041(9) Uiso 1 1 d
H18B H 0.724(4) 0.635(5) 0.483(2) 0.043(10) Uiso 1 1 d
C19 C 0.7666(2) 0.5680(3) 0.80708(15) 0.0216(5) Uani 1 1 d
H19A H 0.667(3) 0.532(4) 0.788(2) 0.033(8) Uiso 1 1 d
H19B H 0.822(3) 0.481(4) 0.8226(19) 0.027(8) Uiso 1 1 d
S21 S 1.31819(5) 0.56372(7) 0.71327(3) 0.02036(12) Uani 1 1 d
S22 S 1.09791(5) 0.72934(7) 0.50131(4) 0.01911(11) Uani 1 1 d
Cl21 Cl 1.41684(6) 0.85865(9) 0.80870(4) 0.03246(15) Uani 1 1 d
Cl22 Cl 1.09644(6) 0.98253(8) 0.36960(4) 0.03138(14) Uani 1 1 d
O21 O 1.2852(2) 0.4798(3) 0.78943(12) 0.0341(4) Uani 1 1 d
O22 O 1.45037(18) 0.5356(2) 0.68594(12) 0.0300(4) Uani 1 1 d
O23 O 0.97517(18) 0.6616(2) 0.45818(14) 0.0316(4) Uani 1 1 d
O24 O 1.0856(2) 0.8510(2) 0.56819(12) 0.0283(4) Uani 1 1 d
C21 C 1.2905(3) 0.2310(3) 0.60056(19) 0.0291(5) Uani 1 1 d
H21 H 1.354(3) 0.164(4) 0.643(2) 0.026(8) Uiso 1 1 d
C22 C 1.3021(3) 0.2748(3) 0.5211(2) 0.0306(6) Uani 1 1 d
H22 H 1.370(4) 0.240(5) 0.489(2) 0.037(9) Uiso 1 1 d
C23 C 1.1629(3) 0.3111(3) 0.62647(18) 0.0264(5) Uani 1 1 d
H23 H 1.124(3) 0.276(4) 0.674(2) 0.030(8) Uiso 1 1 d
C24 C 1.1823(3) 0.3872(3) 0.49154(17) 0.0255(5) Uani 1 1 d
H24 H 1.160(3) 0.398(4) 0.435(2) 0.032(8) Uiso 1 1 d
C25 C 1.0730(3) 0.3070(3) 0.54193(18) 0.0281(5) Uani 1 1 d
H25A H 1.051(3) 0.188(5) 0.527(2) 0.041(9) Uiso 1 1 d
H25B H 0.987(3) 0.377(4) 0.536(2) 0.024(7) Uiso 1 1 d
C26 C 1.1861(2) 0.5093(3) 0.63255(14) 0.0184(4) Uani 1 1 d
H26 H 1.103(3) 0.572(4) 0.6479(19) 0.021(7) Uiso 1 1 d
C27 C 1.2099(2) 0.5602(3) 0.54116(14) 0.0185(4) Uani 1 1 d
H27 H 1.290(3) 0.603(4) 0.536(2) 0.025(7) Uiso 1 1 d
C28 C 1.2966(3) 0.7891(3) 0.72600(17) 0.0236(5) Uani 1 1 d
H28A H 1.306(3) 0.845(4) 0.674(2) 0.022(7) Uiso 1 1 d
H28B H 1.211(3) 0.805(4) 0.743(2) 0.029(8) Uiso 1 1 d
C29 C 1.1960(2) 0.8240(3) 0.42485(16) 0.0224(5) Uani 1 1 d
H29A H 1.205(3) 0.747(5) 0.387(2) 0.040(9) Uiso 1 1 d
H29B H 1.276(3) 0.876(4) 0.4588(17) 0.015(6) Uiso 1 1 d

loop_
_atom_site_aniso_label
_atom_site_aniso_U_11
_atom_site_aniso_U_22
_atom_site_aniso_U_33
_atom_site_aniso_U_23
_atom_site_aniso_U_13
_atom_site_aniso_U_12
S11 0.0186(3) 0.0216(3) 0.0204(3) 0.0028(2) 0.0002(2) 0.0000(2)
S12 0.0169(2) 0.0162(2) 0.0180(3) -0.00020(19) 0.00282(19) 0.00086(19)
Cl11 0.0220(3) 0.0437(4) 0.0277(3) -0.0147(3) -0.0017(2) 0.0014(3)
Cl12 0.0452(4) 0.0281(3) 0.0196(3) -0.0027(2) 0.0080(2) -0.0050(3)
O11 0.0441(11) 0.0483(13) 0.0299(11) 0.0192(10) -0.0086(9) -0.0138(10)
O12 0.0186(8) 0.0357(10) 0.0344(10) -0.0080(8) 0.0016(7) 0.0011(7)
O13 0.0175(8) 0.0281(9) 0.0301(9) -0.0003(7) 0.0026(7) -0.0004(6)
O14 0.0314(9) 0.0197(8) 0.0209(8) -0.0035(6) 0.0050(7) 0.0032(7)
C11 0.0232(12) 0.0184(12) 0.0445(16) 0.0035(11) -0.0003(11) 0.0009(9)
C12 0.0224(12) 0.0180(12) 0.0454(16) -0.0036(10) 0.0095(11) -0.0003(9)
C13 0.0218(11) 0.0200(11) 0.0303(13) 0.0074(10) 0.0016(9) -0.0043(9)
C14 0.0255(11) 0.0198(11) 0.0239(12) -0.0032(9) 0.0044(9) 0.0001(9)
C15 0.0194(10) 0.0208(11) 0.0306(13) 0.0012(9) 0.0011(9) -0.0046(9)
C16 0.0171(10) 0.0198(10) 0.0207(11) 0.0026(8) 0.0019(8) -0.0008(8)
C17 0.0160(10) 0.0156(10) 0.0192(10) 0.0007(8) 0.0023(8) 0.0017(8)
C18 0.0250(13) 0.0306(13) 0.0304(14) -0.0135(11) -0.0072(10) 0.0059(10)
C19 0.0289(13) 0.0173(11) 0.0194(11) 0.0000(8) 0.0054(9) -0.0008(9)
S21 0.0183(3) 0.0225(3) 0.0198(3) 0.0032(2) 0.0001(2) 0.0013(2)
S22 0.0173(2) 0.0200(3) 0.0203(3) 0.0038(2) 0.00323(19) 0.00344(19)
Cl21 0.0261(3) 0.0428(4) 0.0282(3) -0.0086(3) 0.0016(2) -0.0086(3)
Cl22 0.0295(3) 0.0349(3) 0.0291(3) 0.0148(3) -0.0001(2) 0.0042(2)
O21 0.0381(10) 0.0405(11) 0.0223(9) 0.0116(8) -0.0029(8) -0.0054(8)
O22 0.0196(8) 0.0316(9) 0.0384(11) -0.0037(8) 0.0015(7) 0.0032(7)
O23 0.0191(8) 0.0319(10) 0.0426(11) 0.0076(8) -0.0023(8) 0.0006(7)
O24 0.0371(10) 0.0255(9) 0.0236(9) 0.0021(7) 0.0084(8) 0.0101(7)
C21 0.0261(12) 0.0189(12) 0.0420(15) 0.0037(10) 0.0013(11) 0.0015(9)
C22 0.0264(12) 0.0229(12) 0.0436(16) -0.0034(11) 0.0095(11) 0.0050(10)
C23 0.0260(12) 0.0212(12) 0.0322(14) 0.0066(10) 0.0036(10) -0.0035(9)
C24 0.0312(13) 0.0216(12) 0.0235(12) -0.0044(9) 0.0015(10) 0.0032(10)
C25 0.0230(12) 0.0259(13) 0.0350(14) -0.0032(10) 0.0009(10) -0.0036(10)
C26 0.0167(10) 0.0192(11) 0.0192(11) 0.0034(8) 0.0015(8) -0.0006(8)
C27 0.0179(10) 0.0176(11) 0.0203(11) 0.0030(8) 0.0034(8) 0.0029(8)
C28 0.0218(11) 0.0249(12) 0.0238(12) -0.0039(10) 0.0008(9) 0.0013(9)
C29 0.0221(11) 0.0274(12) 0.0181(11) 0.0062(9) 0.0037(9) 0.0037(9)

loop_
_atom_type_symbol
_atom_type_description
_atom_type_scat_dispersion_real
_atom_type_scat_dispersion_imag
_atom_type_scat_source
C C 0.0033 0.0016 'International Tables Vol C Tables 4.2.6.8 and 6.1.1.4'
H H 0.0000 0.0000 'International Tables Vol C Tables 4.2.6.8 and 6.1.1.4'
O O 0.0106 0.0060 'International Tables Vol C Tables 4.2.6.8 and 6.1.1.4'
S S 0.1246 0.1234 'International Tables Vol C Tables 4.2.6.8 and 6.1.1.4'
Cl Cl 0.1484 0.1585 'International Tables Vol C Tables 4.2.6.8 and 6.1.1.4'

loop_
_geom_angle_atom_site_label_1
_geom_angle_atom_site_label_2
_geom_angle_atom_site_label_3
_geom_angle
O11 S11 O12 118.56(13)
O11 S11 C18 108.78(15)
O12 S11 C18 107.39(13)
O11 S11 C16 107.01(12)
O12 S11 C16 111.36(11)
C18 S11 C16 102.56(12)
O13 S12 O14 117.77(11)
O13 S12 C19 108.79(11)
O14 S12 C19 105.15(11)
O13 S12 C17 110.64(11)
O14 S12 C17 108.64(11)
C19 S12 C17 104.98(11)
C12 C11 C13 107.9(2)
C12 C11 H11 125(2)
C13 C11 H11 128(2)
C11 C12 C14 107.8(2)
C11 C12 H12 125(2)
C14 C12 H12 127(2)
C11 C13 C15 100.4(2)
C11 C13 C16 108.36(19)
C15 C13 C16 98.06(19)
C11 C13 H13 120(2)
C15 C13 H13 121(2)
C16 C13 H13 107(2)
C12 C14 C15 100.1(2)
C12 C14 C17 104.00(19)
C15 C14 C17 100.82(19)
C12 C14 H14 117(2)
C15 C14 H14 119(2)
C17 C14 H14 113(2)
C13 C15 C14 94.02(19)
C13 C15 H15A 115.8(18)
C14 C15 H15A 112.0(18)
C13 C15 H15B 113.9(19)
C14 C15 H15B 113.1(19)
H15A C15 H15B 108(3)
C17 C16 C13 103.34(19)
C17 C16 S11 115.11(15)
C13 C16 S11 112.06(16)
C17 C16 H16 115.2(17)
C13 C16 H16 107.8(18)
S11 C16 H16 103.3(17)
C16 C17 C14 102.18(18)
C16 C17 S12 110.07(15)
C14 C17 S12 113.99(16)
C16 C17 H17 112.9(18)
C14 C17 H17 117.5(18)
S12 C17 H17 100.5(18)
Cl11 C18 S11 107.03(14)
Cl11 C18 H18A 106(2)
S11 C18 H18A 113(2)
Cl11 C18 H18B 108(2)
S11 C18 H18B 110(2)
H18A C18 H18B 113(3)
Cl12 C19 S12 111.22(13)
Cl12 C19 H19A 106.6(17)
S12 C19 H19A 111.9(18)
Cl12 C19 H19B 107(2)
S12 C19 H19B 106(2)
H19A C19 H19B 114(3)
O22 S21 O21 118.38(12)
O22 S21 C26 111.74(11)
O21 S21 C26 106.23(11)
O22 S21 C28 107.91(12)
O21 S21 C28 108.30(13)
C26 S21 C28 103.21(11)
O23 S22 O24 117.61(12)
O23 S22 C29 108.84(12)
O24 S22 C29 108.59(12)
O23 S22 C27 110.98(11)
O24 S22 C27 108.86(11)
C29 S22 C27 100.58(11)
C22 C21 C23 108.1(2)
C22 C21 H21 130.7(18)
C23 C21 H21 121.0(18)
C21 C22 C24 107.6(2)
C21 C22 H22 126(2)
C24 C22 H22 126(2)
C21 C23 C25 100.5(2)
C21 C23 C26 107.8(2)
C25 C23 C26 98.19(19)
C21 C23 H23 122(2)
C25 C23 H23 117(2)
C26 C23 H23 109(2)
C22 C24 C25 100.0(2)
C22 C24 C27 104.8(2)
C25 C24 C27 100.65(19)
C22 C24 H24 118(2)
C25 C24 H24 116(2)
C27 C24 H24 115(2)
C23 C25 C24 93.9(2)
C23 C25 H25A 109(2)
C24 C25 H25A 115(2)
C23 C25 H25B 118.5(18)
C24 C25 H25B 111.2(18)
H25A C25 H25B 109(3)
C27 C26 C23 103.44(19)
C27 C26 S21 116.12(16)
C23 C26 S21 111.81(16)
C27 C26 H26 107.9(17)
C23 C26 H26 112.2(17)
S21 C26 H26 105.5(16)
C26 C27 C24 102.27(18)
C26 C27 S22 111.77(16)
C24 C27 S22 112.80(16)
C26 C27 H27 114(2)
C24 C27 H27 113(2)
S22 C27 H27 103(2)
Cl21 C28 S21 107.95(13)
Cl21 C28 H28A 112.8(18)
S21 C28 H28A 109.3(18)
Cl21 C28 H28B 108(2)
S21 C28 H28B 107(2)
H28A C28 H28B 112(3)
Cl22 C29 S22 108.20(13)
Cl22 C29 H29A 104(2)
S22 C29 H29A 107(2)
Cl22 C29 H29B 110.9(16)
S22 C29 H29B 105.0(16)
H29A C29 H29B 122(3)

loop_
_geom_bond_atom_site_label_1
_geom_bond_atom_site_label_2
_geom_bond_distance
S11 O11 1.433(2)
S11 O12 1.4365(19)
S11 C18 1.787(3)
S11 C16 1.792(2)
S12 O13 1.4407(18)
S12 O14 1.4468(18)
S12 C19 1.788(2)
S12 C17 1.804(2)
Cl11 C18 1.774(3)
Cl12 C19 1.760(2)
C11 C12 1.324(4)
C11 C13 1.513(4)
C11 H11 0.88(4)
C12 C14 1.522(4)
C12 H12 0.95(4)
C13 C15 1.538(3)
C13 C16 1.567(3)
C13 H13 1.01(4)
C14 C15 1.547(3)
C14 C17 1.575(3)
C14 H14 1.00(4)
C15 H15A 1.01(3)
C15 H15B 1.02(3)
C16 C17 1.556(3)
C16 H16 0.92(3)
C17 H17 0.91(3)
C18 H18A 1.00(4)
C18 H18B 1.01(4)
C19 H19A 1.04(3)
C19 H19B 0.90(3)
S21 O22 1.4412(18)
S21 O21 1.4441(19)
S21 C26 1.788(2)
S21 C28 1.793(3)
S22 O23 1.436(2)
S22 O24 1.4419(19)
S22 C29 1.794(2)
S22 C27 1.802(2)
Cl21 C28 1.767(3)
Cl22 C29 1.763(2)
C21 C22 1.325(4)
C21 C23 1.508(4)
C21 H21 1.02(3)
C22 C24 1.515(4)
C22 H22 0.93(4)
C23 C25 1.534(4)
C23 C26 1.571(3)
C23 H23 0.92(3)
C24 C25 1.547(4)
C24 C27 1.577(3)
C24 H24 0.90(4)
C25 H25A 0.98(4)
C25 H25B 1.01(3)
C26 C27 1.547(3)
C26 H26 1.01(3)
C27 H27 0.87(3)
C28 H28A 0.95(3)
C28 H28B 0.93(3)
C29 H29A 0.87(4)
C29 H29B 1.00(3)

loop_
_geom_torsion_atom_site_label_1
_geom_torsion_atom_site_label_2
_geom_torsion_atom_site_label_3
_geom_torsion_atom_site_label_4
_geom_torsion
C13 C11 C12 C14 0.8(3)
C12 C11 C13 C15 -33.7(3)
C12 C11 C13 C16 68.5(3)
C11 C12 C14 C15 32.1(3)
C11 C12 C14 C17 -71.8(2)
C11 C13 C15 C14 49.6(2)
C16 C13 C15 C14 -60.8(2)
C12 C14 C15 C13 -49.0(2)
C17 C14 C15 C13 57.5(2)
C11 C13 C16 C17 -61.6(2)
C15 C13 C16 C17 42.3(2)
C11 C13 C16 S11 63.0(2)
C15 C13 C16 S11 166.81(16)
O11 S11 C16 C17 164.13(18)
O12 S11 C16 C17 33.1(2)
C18 S11 C16 C17 -81.5(2)
O11 S11 C16 C13 46.4(2)
O12 S11 C16 C13 -84.61(19)
C18 S11 C16 C13 160.82(18)
C13 C16 C17 C14 -6.4(2)
S11 C16 C17 C14 -128.90(17)
C13 C16 C17 S12 -127.84(16)
S11 C16 C17 S12 109.65(16)
C12 C14 C17 C16 71.8(2)
C15 C14 C17 C16 -31.6(2)
C12 C14 C17 S12 -169.49(16)
C15 C14 C17 S12 87.10(19)
O13 S12 C17 C16 86.86(17)
O14 S12 C17 C16 -43.87(18)
C19 S12 C17 C16 -155.94(15)
O13 S12 C17 C14 -27.24(19)
O14 S12 C17 C14 -157.97(16)
C19 S12 C17 C14 89.95(17)
O11 S11 C18 Cl11 -60.95(18)
O12 S11 C18 Cl11 68.53(18)
C16 S11 C18 Cl11 -174.04(14)
O13 S12 C19 Cl12 56.03(16)
O14 S12 C19 Cl12 -176.95(12)
C17 S12 C19 Cl12 -62.42(15)
C23 C21 C22 C24 0.4(3)
C22 C21 C23 C25 32.9(3)
C22 C21 C23 C26 -69.3(3)
C21 C22 C24 C25 -33.1(3)
C21 C22 C24 C27 70.8(3)
C21 C23 C25 C24 -49.4(2)
C26 C23 C25 C24 60.5(2)
C22 C24 C25 C23 49.5(2)
C27 C24 C25 C23 -57.8(2)
C21 C23 C26 C27 62.1(2)
C25 C23 C26 C27 -41.8(2)
C21 C23 C26 S21 -63.6(2)
C25 C23 C26 S21 -167.43(16)
O22 S21 C26 C27 -40.1(2)
O21 S21 C26 C27 -170.52(17)
C28 S21 C26 C27 75.64(19)
O22 S21 C26 C23 78.31(19)
O21 S21 C26 C23 -52.2(2)
C28 S21 C26 C23 -165.99(17)
C23 C26 C27 C24 5.6(2)
S21 C26 C27 C24 128.49(17)
C23 C26 C27 S22 126.55(17)
S21 C26 C27 S22 -110.58(16)
C22 C24 C27 C26 -71.3(2)
C25 C24 C27 C26 32.2(2)
C22 C24 C27 S22 168.54(17)
C25 C24 C27 S22 -88.0(2)
O23 S22 C27 C26 -91.04(18)
O24 S22 C27 C26 39.91(19)
C29 S22 C27 C26 153.91(17)
O23 S22 C27 C24 23.6(2)
O24 S22 C27 C24 154.51(17)
C29 S22 C27 C24 -91.50(18)
O22 S21 C28 Cl21 -64.50(16)
O21 S21 C28 Cl21 64.77(16)
C26 S21 C28 Cl21 177.10(12)
O23 S22 C29 Cl22 57.53(17)
O24 S22 C29 Cl22 -71.62(16)
C27 S22 C29 Cl22 174.19(14)
C13 C16 C17 C14 -6.4(2)
C13 C16 C17 S12 -127.84(16)
C13 C16 C17 H17 120.8(19)
S11 C16 C17 C14 -128.90(17)
S11 C16 C17 S12 109.65(16)
S11 C16 C17 H17 -1.7(19)
H16 C16 C17 C14 111.0(19)
H16 C16 C17 S12 -10.5(19)
H16 C16 C17 H17 -122(3)
C23 C26 C27 C24 5.6(2)
C23 C26 C27 S22 126.55(17)
C23 C26 C27 H27 -117(2)
S21 C26 C27 C24 128.49(17)
S21 C26 C27 S22 -110.58(16)
S21 C26 C27 H27 6(2)
H26 C26 C27 C24 -113.4(17)
H26 C26 C27 S22 7.5(17)
H26 C26 C27 H27 124(3)

loop_
_cod_related_entry_id
_cod_related_entry_database
_cod_related_entry_code
1 ChemSpider 4421660
